data_7134339
loop_
_publ_author_name
'Cui, Tianhua'
'Gong, Huihua'
'Ji, Li'
'Kong, Yuxuan'
'Yang, Siheng'
'Xue, Weichao'
'Zheng, Xueli'
'Fu, Haiyan'
'Cheng, Chong'
'Li, Shuang'
'Chen, Hua'
'Li, Ruixiang'
'Xu, Jiaqi'

_publ_section_title
;
 CO2-mediated hydrogen storage and release cycles realized by a bimetallic
 ruthenium complex in pure water
;
_journal_issue 32
_journal_name_full 'Chemical Communications'
_journal_page_first 5946
_journal_page_last 5949
_journal_paper_doi 10.1039/D5CC00802F
_journal_volume 61
_journal_year 2025
_chemical_formula_moiety 'C35 H36 Cl2 N5 P Ru'
_chemical_formula_sum 'C35 H36 Cl2 N5 P Ru'
_chemical_formula_weight 729.63
_space_group_crystal_system orthorhombic
_space_group_IT_number 19
_space_group_name_Hall 'P 2ac 2ab'
_space_group_name_H-M_alt 'P 21 21 21'
_atom_sites_solution_hydrogens geom
_atom_sites_solution_primary direct
_audit_creation_date 2021-11-29
_audit_creation_method
;
Olex2 1.2
(compiled 2018.05.29 svn.r3508 for OlexSys, GUI svn.r5506)
;
_audit_update_record
;
2024-10-24 deposited with the CCDC.	2025-03-19 downloaded from the CCDC.
;
_cell_angle_alpha 90
_cell_angle_beta 90
_cell_angle_gamma 90
_cell_formula_units_Z 4
_cell_length_a 10.7554(4)
_cell_length_b 16.9347(6)
_cell_length_c 18.5184(7)
_cell_measurement_reflns_used 3204
_cell_measurement_temperature 293(2)
_cell_measurement_theta_max 28.5470
_cell_measurement_theta_min 3.2320
_cell_volume 3372.9(2)
_computing_cell_refinement
;
CrysAlisPro, Agilent Technologies,
Version 1.171.37.34 (release 22-05-2014 CrysAlis171 .NET)
(compiled May 22 2014,16:03:01)
;
_computing_data_collection
;
CrysAlisPro, Agilent Technologies,
Version 1.171.37.34 (release 22-05-2014 CrysAlis171 .NET)
(compiled May 22 2014,16:03:01)
;
_computing_data_reduction
;
CrysAlisPro, Agilent Technologies,
Version 1.171.37.34 (release 22-05-2014 CrysAlis171 .NET)
(compiled May 22 2014,16:03:01)
;
_computing_molecular_graphics 'Olex2 (Dolomanov et al., 2009)'
_computing_publication_material 'Olex2 (Dolomanov et al., 2009)'
_computing_structure_refinement 'ShelXL (Sheldrick, 2015)'
_computing_structure_solution 'ShelXS (Sheldrick, 2008)'
_diffrn_ambient_temperature 293.15
_diffrn_detector 'CCD plate'
_diffrn_detector_area_resol_mean 16.0874
_diffrn_detector_type Eos
_diffrn_measured_fraction_theta_full 0.998
_diffrn_measured_fraction_theta_max 0.998
_diffrn_measurement_details
;
#__ type_ start__ end____ width___ exp.time_
  1 omega  -10.00   17.00   1.0000   20.0000
omega____ theta____ kappa____ phi______ frames
    -      -15.4773  -99.0000   30.0000 27

#__ type_ start__ end____ width___ exp.time_
  2 omega  -43.00    0.00   1.0000   20.0000
omega____ theta____ kappa____ phi______ frames
    -      -15.4773   19.0000   60.0000 43

#__ type_ start__ end____ width___ exp.time_
  3 omega   -1.00   83.00   1.0000   20.0000
omega____ theta____ kappa____ phi______ frames
    -       17.6648   38.0000  -90.0000 84
;
_diffrn_measurement_device 'four-circle diffractometer'
_diffrn_measurement_device_type 'Xcalibur, Eos'
_diffrn_measurement_method '\w scans'
_diffrn_orient_matrix_UB_11 -0.0019553000
_diffrn_orient_matrix_UB_12 -0.0113811000
_diffrn_orient_matrix_UB_13 0.0368309000
_diffrn_orient_matrix_UB_21 -0.0058535000
_diffrn_orient_matrix_UB_22 -0.0401370000
_diffrn_orient_matrix_UB_23 -0.0104488000
_diffrn_orient_matrix_UB_31 0.0656524000
_diffrn_orient_matrix_UB_32 -0.0039833000
_diffrn_orient_matrix_UB_33 0.0001849000
_diffrn_radiation_monochromator graphite
_diffrn_radiation_probe x-ray
_diffrn_radiation_type MoK\a
_diffrn_radiation_wavelength 0.71073
_diffrn_reflns_av_R_equivalents 0.0275
_diffrn_reflns_av_unetI/netI 0.0570
_diffrn_reflns_Laue_measured_fraction_full 0.998
_diffrn_reflns_Laue_measured_fraction_max 0.998
_diffrn_reflns_limit_h_max 10
_diffrn_reflns_limit_h_min -13
_diffrn_reflns_limit_k_max 18
_diffrn_reflns_limit_k_min -21
_diffrn_reflns_limit_l_max 23
_diffrn_reflns_limit_l_min -9
_diffrn_reflns_number 10692
_diffrn_reflns_point_group_measured_fraction_full 0.935
_diffrn_reflns_point_group_measured_fraction_max 0.920
_diffrn_reflns_theta_full 25.242
_diffrn_reflns_theta_max 26.372
_diffrn_reflns_theta_min 2.903
_diffrn_source 'Enhance (Mo) X-ray Source'
_exptl_absorpt_coefficient_mu 0.703
_exptl_absorpt_correction_T_max 1.00000
_exptl_absorpt_correction_T_min 0.89215
_exptl_absorpt_correction_type multi-scan
_exptl_absorpt_process_details
;
CrysAlisPro, Agilent Technologies,
Version 1.171.37.34 (release 22-05-2014 CrysAlis171 .NET)
(compiled May 22 2014,16:03:01)
Empirical absorption correction using spherical harmonics,
 implemented in SCALE3 ABSPACK scaling algorithm.
;
_exptl_crystal_density_diffrn 1.437
_exptl_crystal_density_method 'not measured'
_exptl_crystal_description block
_exptl_crystal_F_000 1496
_exptl_crystal_size_max 0.35
_exptl_crystal_size_mid 0.3
_exptl_crystal_size_min 0.25
_refine_diff_density_max 0.666
_refine_diff_density_min -0.562
_refine_diff_density_rms 0.074
_refine_ls_abs_structure_details
;
 Flack x determined using 1955 quotients [(I+)-(I-)]/[(I+)+(I-)]
 (Parsons, Flack and Wagner, Acta Cryst. B69 (2013) 249-259).
;
_refine_ls_abs_structure_Flack -0.03(2)
_refine_ls_extinction_method none
_refine_ls_goodness_of_fit_ref 1.052
_refine_ls_hydrogen_treatment constr
_refine_ls_matrix_type full
_refine_ls_number_parameters 401
_refine_ls_number_reflns 6355
_refine_ls_number_restraints 0
_refine_ls_restrained_S_all 1.052
_refine_ls_R_factor_all 0.0491
_refine_ls_R_factor_gt 0.0380
_refine_ls_shift/su_max 0.001
_refine_ls_shift/su_mean 0.000
_refine_ls_structure_factor_coef Fsqd
_refine_ls_weighting_details 'w=1/[\s^2^(Fo^2^)+(0.0400P)^2^] where P=(Fo^2^+2Fc^2^)/3'
_refine_ls_weighting_scheme calc
_refine_ls_wR_factor_gt 0.0829
_refine_ls_wR_factor_ref 0.0898
_reflns_Friedel_coverage 0.648
_reflns_Friedel_fraction_full 0.855
_reflns_Friedel_fraction_max 0.822
_reflns_number_gt 5536
_reflns_number_total 6355
_reflns_threshold_expression 'I > 2\s(I)'
_cod_data_source_file d5cc00802f2.cif
_cod_data_source_block 211129_s1_cth
_cod_depositor_comments 'Adding full bibliography for 7134338--7134339.cif.'
_cod_database_code 7134339
_shelx_shelxl_version_number 2018/3
_chemical_oxdiff_formula c12h12n2o3p1cl1ru1
_shelx_space_group_comment
;
The symmetry employed for this shelxl refinement is uniquely defined
by the following loop, which should always be used as a source of
symmetry information in preference to the above space-group names.
They are only intended as comments.
;
_shelx_estimated_absorpt_t_max 0.844
_shelx_estimated_absorpt_t_min 0.791
_reflns_odcompleteness_completeness 99.69
_reflns_odcompleteness_iscentric 1
_reflns_odcompleteness_theta 26.32
_olex2_refinement_description
;
1. Fixed Uiso
 At 1.2 times of:
  All C(H) groups, All C(H,H) groups
 At 1.5 times of:
  All C(H,H,H) groups
2.a Secondary CH2 refined with riding coordinates:
 C13(H13A,H13B), C16(H16A,H16B)
2.b Aromatic/amide H refined with riding coordinates:
 C2(H2), C5(H5), C6(H6), C7(H7), C10(H10), C19(H19), C20(H20), C21(H21),
 C22(H22), C23(H23), C25(H25), C26(H26), C27(H27), C28(H28), C29(H29), C31(H31),
  C32(H32), C33(H33), C34(H34), C35(H35)
2.c Idealised Me refined as rotating group:
 C12(H12A,H12B,H12C), C14(H14A,H14B,H14C), C15(H15A,H15B,H15C), C17(H17A,H17B,
 H17C)
;
_olex2_submission_special_instructions 'No special instructions were received'

loop_
_space_group_symop_operation_xyz
'x, y, z'
'-x+1/2, -y, z+1/2'
'x+1/2, -y+1/2, -z'
'-x, y+1/2, -z+1/2'

loop_
_atom_site_label
_atom_site_type_symbol
_atom_site_fract_x
_atom_site_fract_y
_atom_site_fract_z
_atom_site_U_iso_or_equiv
_atom_site_adp_type
_atom_site_occupancy
_atom_site_site_symmetry_order
_atom_site_calc_flag
_atom_site_refinement_flags_posn
_atom_site_refinement_flags_adp
_atom_site_refinement_flags_occupancy
_atom_site_disorder_assembly
_atom_site_disorder_group
Ru1 Ru 0.01294(3) 0.52727(2) 0.48890(2) 0.02563(12) Uani 1 1 d . . . . .
Cl1 Cl -0.04474(14) 0.61773(9) 0.58823(9) 0.0428(4) Uani 1 1 d . . . . .
Cl2 Cl -0.18995(11) 0.46428(8) 0.50483(9) 0.0430(4) Uani 1 1 d . . . . .
P1 P 0.06373(12) 0.44171(8) 0.39713(8) 0.0262(3) Uani 1 1 d . . . . .
N1 N -0.1321(4) 0.6429(3) 0.3777(3) 0.0372(13) Uani 1 1 d . . . . .
N2 N -0.0341(4) 0.6171(3) 0.4170(3) 0.0305(11) Uani 1 1 d . . . . .
N3 N 0.1692(3) 0.5910(2) 0.4856(3) 0.0315(11) Uani 1 1 d . . . . .
N4 N 0.1261(4) 0.4696(3) 0.5637(2) 0.0357(11) Uani 1 1 d . . . . .
N5 N 0.1256(5) 0.4056(3) 0.6077(3) 0.0455(14) Uani 1 1 d . . . . .
C1 C -0.1022(6) 0.7095(4) 0.3400(4) 0.0466(17) Uani 1 1 d . . . . .
C2 C 0.0172(7) 0.7258(3) 0.3558(3) 0.0479(16) Uani 1 1 d . . . . .
H2 H 0.063778 0.767742 0.337903 0.057 Uiso 1 1 calc R . . . .
C3 C 0.0580(5) 0.6687(3) 0.4038(3) 0.0349(14) Uani 1 1 d . . . . .
C4 C 0.1729(5) 0.6562(3) 0.4440(4) 0.0383(15) Uani 1 1 d . . . . .
C5 C 0.2749(6) 0.7056(4) 0.4449(4) 0.0492(18) Uani 1 1 d . . . . .
H5 H 0.279021 0.748945 0.414098 0.059 Uiso 1 1 calc R . . . .
C6 C 0.3698(6) 0.6897(4) 0.4918(5) 0.060(2) Uani 1 1 d . . . . .
H6 H 0.437964 0.723357 0.494252 0.072 Uiso 1 1 calc R . . . .
C7 C 0.3644(5) 0.6231(4) 0.5360(4) 0.055(2) Uani 1 1 d . . . . .
H7 H 0.428974 0.611517 0.567746 0.066 Uiso 1 1 calc R . . . .
C8 C 0.2612(5) 0.5746(3) 0.5318(3) 0.0371(15) Uani 1 1 d . . . . .
C9 C 0.2381(5) 0.5048(4) 0.5736(3) 0.0374(15) Uani 1 1 d . . . . .
C10 C 0.3091(6) 0.4635(5) 0.6224(4) 0.0538(19) Uani 1 1 d . . . . .
H10 H 0.389386 0.475373 0.637562 0.065 Uiso 1 1 calc R . . . .
C11 C 0.2377(7) 0.4018(5) 0.6438(4) 0.058(2) Uani 1 1 d . . . . .
C12 C -0.1939(9) 0.7520(5) 0.2948(6) 0.086(3) Uani 1 1 d . . . . .
H12A H -0.223945 0.717373 0.257623 0.129 Uiso 1 1 calc GR . . . .
H12B H -0.155083 0.797176 0.273149 0.129 Uiso 1 1 calc GR . . . .
H12C H -0.262255 0.768875 0.324356 0.129 Uiso 1 1 calc GR . . . .
C13 C -0.2499(5) 0.6015(4) 0.3780(4) 0.0513(19) Uani 1 1 d . . . . .
H13A H -0.235541 0.545966 0.387602 0.062 Uiso 1 1 calc R . . . .
H13B H -0.288264 0.605979 0.330749 0.062 Uiso 1 1 calc R . . . .
C14 C -0.3373(7) 0.6348(5) 0.4347(6) 0.088(3) Uani 1 1 d . . . . .
H14A H -0.352050 0.689711 0.425059 0.132 Uiso 1 1 calc GR . . . .
H14B H -0.300416 0.629140 0.481619 0.132 Uiso 1 1 calc GR . . . .
H14C H -0.414684 0.606606 0.433273 0.132 Uiso 1 1 calc GR . . . .
C15 C 0.2586(9) 0.3343(5) 0.6980(5) 0.096(3) Uani 1 1 d . . . . .
H15A H 0.344829 0.319744 0.698065 0.145 Uiso 1 1 calc GR . . . .
H15B H 0.209104 0.289559 0.684259 0.145 Uiso 1 1 calc GR . . . .
H15C H 0.234807 0.351437 0.745427 0.145 Uiso 1 1 calc GR . . . .
C16 C 0.0137(7) 0.3588(4) 0.6174(4) 0.0582(19) Uani 1 1 d . . . . .
H16A H 0.035977 0.303613 0.622439 0.070 Uiso 1 1 calc R . . . .
H16B H -0.038658 0.364027 0.574973 0.070 Uiso 1 1 calc R . . . .
C17 C -0.0581(8) 0.3853(7) 0.6836(5) 0.097(3) Uani 1 1 d . . . . .
H17A H -0.065874 0.441726 0.683282 0.146 Uiso 1 1 calc GR . . . .
H17B H -0.014628 0.368954 0.726315 0.146 Uiso 1 1 calc GR . . . .
H17C H -0.139402 0.361797 0.683049 0.146 Uiso 1 1 calc GR . . . .
C18 C -0.0341(4) 0.4496(3) 0.3159(3) 0.0323(13) Uani 1 1 d . . . . .
C19 C -0.0289(5) 0.5188(4) 0.2761(3) 0.0410(14) Uani 1 1 d . . . . .
H19 H 0.024375 0.559155 0.290309 0.049 Uiso 1 1 calc R . . . .
C20 C -0.1024(6) 0.5285(5) 0.2152(4) 0.0539(18) Uani 1 1 d . . . . .
H20 H -0.098597 0.575563 0.189494 0.065 Uiso 1 1 calc R . . . .
C21 C -0.1804(6) 0.4699(6) 0.1926(4) 0.065(2) Uani 1 1 d . . . . .
H21 H -0.227735 0.475990 0.150898 0.078 Uiso 1 1 calc R . . . .
C22 C -0.1875(6) 0.4016(5) 0.2327(4) 0.063(2) Uani 1 1 d . . . . .
H22 H -0.241775 0.361580 0.218858 0.076 Uiso 1 1 calc R . . . .
C23 C -0.1150(6) 0.3921(4) 0.2930(4) 0.0480(17) Uani 1 1 d . . . . .
H23 H -0.120754 0.345398 0.319189 0.058 Uiso 1 1 calc R . . . .
C24 C 0.0581(5) 0.3343(3) 0.4184(3) 0.0308(13) Uani 1 1 d . . . . .
C25 C 0.1604(6) 0.2858(3) 0.4108(4) 0.0422(16) Uani 1 1 d . . . . .
H25 H 0.234608 0.306571 0.393430 0.051 Uiso 1 1 calc R . . . .
C26 C 0.1540(7) 0.2080(4) 0.4285(4) 0.056(2) Uani 1 1 d . . . . .
H26 H 0.224616 0.176783 0.423613 0.068 Uiso 1 1 calc R . . . .
C27 C 0.0481(8) 0.1749(4) 0.4531(4) 0.060(2) Uani 1 1 d . . . . .
H27 H 0.045464 0.121538 0.464748 0.072 Uiso 1 1 calc R . . . .
C28 C -0.0551(8) 0.2211(4) 0.4604(4) 0.064(2) Uani 1 1 d . . . . .
H28 H -0.128831 0.198618 0.476745 0.076 Uiso 1 1 calc R . . . .
C29 C -0.0520(6) 0.3014(4) 0.4438(4) 0.0454(17) Uani 1 1 d . . . . .
H29 H -0.122529 0.332535 0.449734 0.054 Uiso 1 1 calc R . . . .
C30 C 0.2225(5) 0.4489(3) 0.3587(3) 0.0312(13) Uani 1 1 d . . . . .
C31 C 0.3214(5) 0.4498(4) 0.4068(4) 0.0395(15) Uani 1 1 d . . . . .
H31 H 0.306539 0.450708 0.456289 0.047 Uiso 1 1 calc R . . . .
C32 C 0.4443(6) 0.4494(4) 0.3806(4) 0.056(2) Uani 1 1 d . . . . .
H32 H 0.510702 0.450833 0.412739 0.068 Uiso 1 1 calc R . . . .
C33 C 0.4662(6) 0.4470(5) 0.3082(4) 0.063(2) Uani 1 1 d . . . . .
H33 H 0.547312 0.447075 0.290902 0.075 Uiso 1 1 calc R . . . .
C34 C 0.3685(6) 0.4444(5) 0.2612(4) 0.062(2) Uani 1 1 d . . . . .
H34 H 0.383865 0.442393 0.211855 0.074 Uiso 1 1 calc R . . . .
C35 C 0.2469(5) 0.4448(4) 0.2859(3) 0.0448(16) Uani 1 1 d . . . . .
H35 H 0.181480 0.442388 0.253104 0.054 Uiso 1 1 calc R . . . .

loop_
_atom_site_aniso_label
_atom_site_aniso_U_11
_atom_site_aniso_U_22
_atom_site_aniso_U_33
_atom_site_aniso_U_23
_atom_site_aniso_U_13
_atom_site_aniso_U_12
Ru1 0.02497(18) 0.0250(2) 0.0269(2) 0.0010(2) 0.00162(17) -0.00011(16)
Cl1 0.0496(9) 0.0408(9) 0.0380(8) -0.0051(7) 0.0056(7) 0.0110(8)
Cl2 0.0315(6) 0.0376(8) 0.0599(10) 0.0049(9) 0.0106(7) -0.0058(5)
P1 0.0271(6) 0.0246(7) 0.0268(7) 0.0011(7) -0.0001(6) 0.0003(6)
N1 0.036(3) 0.034(3) 0.042(3) 0.006(3) -0.005(2) 0.010(2)
N2 0.028(2) 0.025(2) 0.038(3) 0.004(2) 0.005(2) 0.002(2)
N3 0.0254(19) 0.031(2) 0.038(3) -0.011(3) 0.003(2) 0.0007(18)
N4 0.041(2) 0.039(3) 0.027(3) 0.000(3) 0.000(2) 0.009(3)
N5 0.056(3) 0.040(3) 0.040(3) 0.006(3) -0.003(3) 0.013(3)
C1 0.057(4) 0.032(4) 0.051(4) 0.009(4) -0.003(4) 0.009(3)
C2 0.071(4) 0.026(3) 0.047(4) 0.010(3) 0.016(4) -0.003(3)
C3 0.041(3) 0.031(3) 0.032(3) 0.000(3) 0.010(3) -0.002(3)
C4 0.037(3) 0.028(3) 0.050(4) -0.004(3) 0.009(3) -0.007(3)
C5 0.046(4) 0.038(4) 0.064(5) -0.005(4) 0.015(4) -0.016(3)
C6 0.040(3) 0.057(4) 0.081(6) -0.030(5) 0.009(4) -0.017(3)
C7 0.033(3) 0.063(5) 0.069(5) -0.032(5) -0.008(3) -0.003(3)
C8 0.031(3) 0.040(3) 0.039(4) -0.017(3) -0.001(3) 0.001(3)
C9 0.033(3) 0.052(4) 0.027(3) -0.013(3) -0.006(2) 0.010(3)
C10 0.045(3) 0.072(5) 0.044(4) -0.011(4) -0.010(3) 0.013(4)
C11 0.066(5) 0.074(6) 0.035(4) -0.006(4) -0.013(4) 0.037(5)
C12 0.107(6) 0.066(6) 0.085(7) 0.029(5) -0.036(6) 0.003(5)
C13 0.043(4) 0.046(4) 0.066(5) -0.003(4) -0.017(4) 0.006(3)
C14 0.051(4) 0.075(6) 0.137(10) -0.022(6) 0.023(5) 0.000(4)
C15 0.113(7) 0.103(8) 0.073(7) 0.019(6) -0.029(6) 0.045(6)
C16 0.084(5) 0.046(4) 0.045(4) 0.012(3) -0.006(4) -0.002(4)
C17 0.076(6) 0.144(9) 0.073(6) 0.001(7) 0.023(5) -0.013(6)
C18 0.026(3) 0.037(3) 0.034(3) -0.004(3) -0.001(2) 0.010(2)
C19 0.041(3) 0.049(4) 0.033(3) 0.007(3) 0.002(3) 0.007(3)
C20 0.055(4) 0.069(5) 0.038(4) 0.008(4) 0.003(3) 0.017(4)
C21 0.050(4) 0.099(7) 0.046(4) -0.009(5) -0.014(3) 0.029(5)
C22 0.051(4) 0.072(6) 0.066(6) -0.025(5) -0.020(4) 0.011(4)
C23 0.045(4) 0.051(4) 0.048(4) -0.003(4) -0.012(3) 0.007(3)
C24 0.046(3) 0.030(3) 0.016(3) -0.005(3) 0.002(3) -0.003(3)
C25 0.044(3) 0.032(3) 0.051(4) 0.001(3) -0.004(3) 0.002(3)
C26 0.059(4) 0.039(4) 0.071(6) 0.007(4) -0.011(4) 0.009(3)
C27 0.101(6) 0.028(3) 0.051(4) 0.005(3) 0.005(4) 0.000(4)
C28 0.089(5) 0.039(4) 0.063(5) 0.005(4) 0.026(4) -0.022(4)
C29 0.052(4) 0.036(4) 0.048(4) -0.006(3) 0.009(3) -0.003(3)
C30 0.030(3) 0.028(3) 0.035(3) 0.002(3) 0.006(2) -0.001(2)
C31 0.032(3) 0.044(4) 0.042(4) -0.008(3) 0.004(3) 0.004(3)
C32 0.032(3) 0.069(5) 0.068(5) -0.001(4) 0.006(3) -0.002(3)
C33 0.033(3) 0.094(6) 0.062(5) 0.013(5) 0.014(3) 0.010(4)
C34 0.051(4) 0.091(6) 0.044(4) 0.018(4) 0.023(3) 0.018(4)
C35 0.041(3) 0.060(4) 0.034(3) 0.006(3) 0.006(3) 0.009(3)

loop_
_atom_type_symbol
_atom_type_description
_atom_type_scat_dispersion_real
_atom_type_scat_dispersion_imag
_atom_type_scat_source
C C 0.0033 0.0016 'International Tables Vol C Tables 4.2.6.8 and 6.1.1.4'
H H 0.0000 0.0000 'International Tables Vol C Tables 4.2.6.8 and 6.1.1.4'
Cl Cl 0.1484 0.1585 'International Tables Vol C Tables 4.2.6.8 and 6.1.1.4'
N N 0.0061 0.0033 'International Tables Vol C Tables 4.2.6.8 and 6.1.1.4'
P P 0.1023 0.0942 'International Tables Vol C Tables 4.2.6.8 and 6.1.1.4'
Ru Ru -1.2594 0.8363 'International Tables Vol C Tables 4.2.6.8 and 6.1.1.4'

loop_
_geom_angle_atom_site_label_1
_geom_angle_atom_site_label_2
_geom_angle_atom_site_label_3
_geom_angle
_geom_angle_site_symmetry_1
_geom_angle_site_symmetry_3
_geom_angle_publ_flag
Cl2 Ru1 Cl1 87.51(5) . . ?
P1 Ru1 Cl1 178.98(5) . . ?
P1 Ru1 Cl2 91.50(5) . . ?
N2 Ru1 Cl1 87.83(13) . . ?
N2 Ru1 Cl2 100.28(12) . . ?
N2 Ru1 P1 92.61(14) . . ?
N2 Ru1 N4 155.15(19) . . ?
N3 Ru1 Cl1 84.24(14) . . ?
N3 Ru1 Cl2 171.61(13) . . ?
N3 Ru1 P1 96.75(14) . . ?
N3 Ru1 N2 77.91(18) . . ?
N3 Ru1 N4 77.4(2) . . ?
N4 Ru1 Cl1 86.68(14) . . ?
N4 Ru1 Cl2 103.67(14) . . ?
N4 Ru1 P1 93.29(13) . . ?
C18 P1 Ru1 114.99(17) . . ?
C18 P1 C24 103.0(3) . . ?
C18 P1 C30 102.0(3) . . ?
C24 P1 Ru1 116.84(18) . . ?
C30 P1 Ru1 117.47(19) . . ?
C30 P1 C24 100.1(3) . . ?
N2 N1 C1 111.0(5) . . ?
N2 N1 C13 121.5(5) . . ?
C1 N1 C13 127.5(5) . . ?
N1 N2 Ru1 140.3(4) . . ?
C3 N2 Ru1 114.3(4) . . ?
C3 N2 N1 105.4(5) . . ?
C4 N3 Ru1 119.0(4) . . ?
C8 N3 Ru1 119.4(4) . . ?
C8 N3 C4 121.0(5) . . ?
N5 N4 Ru1 140.4(4) . . ?
C9 N4 Ru1 113.8(4) . . ?
C9 N4 N5 105.8(5) . . ?
N4 N5 C11 109.0(6) . . ?
N4 N5 C16 120.8(5) . . ?
C11 N5 C16 129.7(6) . . ?
N1 C1 C12 122.2(6) . . ?
C2 C1 N1 106.4(6) . . ?
C2 C1 C12 131.3(7) . . ?
C1 C2 H2 126.3 . . ?
C1 C2 C3 107.4(6) . . ?
C3 C2 H2 126.3 . . ?
N2 C3 C2 109.7(5) . . ?
N2 C3 C4 115.9(5) . . ?
C2 C3 C4 134.2(6) . . ?
N3 C4 C3 112.7(5) . . ?
N3 C4 C5 120.9(6) . . ?
C5 C4 C3 126.3(6) . . ?
C4 C5 H5 120.6 . . ?
C6 C5 C4 118.8(7) . . ?
C6 C5 H5 120.6 . . ?
C5 C6 H6 119.9 . . ?
C5 C6 C7 120.1(6) . . ?
C7 C6 H6 119.9 . . ?
C6 C7 H7 120.7 . . ?
C8 C7 C6 118.7(6) . . ?
C8 C7 H7 120.7 . . ?
N3 C8 C7 120.4(6) . . ?
N3 C8 C9 112.9(5) . . ?
C7 C8 C9 126.7(6) . . ?
N4 C9 C8 116.2(5) . . ?
N4 C9 C10 111.1(6) . . ?
C10 C9 C8 132.7(6) . . ?
C9 C10 H10 127.2 . . ?
C11 C10 C9 105.6(6) . . ?
C11 C10 H10 127.2 . . ?
N5 C11 C15 118.6(8) . . ?
C10 C11 N5 108.5(6) . . ?
C10 C11 C15 132.9(7) . . ?
C1 C12 H12A 109.5 . . ?
C1 C12 H12B 109.5 . . ?
C1 C12 H12C 109.5 . . ?
H12A C12 H12B 109.5 . . ?
H12A C12 H12C 109.5 . . ?
H12B C12 H12C 109.5 . . ?
N1 C13 H13A 109.4 . . ?
N1 C13 H13B 109.4 . . ?
N1 C13 C14 111.4(6) . . ?
H13A C13 H13B 108.0 . . ?
C14 C13 H13A 109.4 . . ?
C14 C13 H13B 109.4 . . ?
C13 C14 H14A 109.5 . . ?
C13 C14 H14B 109.5 . . ?
C13 C14 H14C 109.5 . . ?
H14A C14 H14B 109.5 . . ?
H14A C14 H14C 109.5 . . ?
H14B C14 H14C 109.5 . . ?
C11 C15 H15A 109.5 . . ?
C11 C15 H15B 109.5 . . ?
C11 C15 H15C 109.5 . . ?
H15A C15 H15B 109.5 . . ?
H15A C15 H15C 109.5 . . ?
H15B C15 H15C 109.5 . . ?
N5 C16 H16A 109.4 . . ?
N5 C16 H16B 109.4 . . ?
N5 C16 C17 111.2(6) . . ?
H16A C16 H16B 108.0 . . ?
C17 C16 H16A 109.4 . . ?
C17 C16 H16B 109.4 . . ?
C16 C17 H17A 109.5 . . ?
C16 C17 H17B 109.5 . . ?
C16 C17 H17C 109.5 . . ?
H17A C17 H17B 109.5 . . ?
H17A C17 H17C 109.5 . . ?
H17B C17 H17C 109.5 . . ?
C19 C18 P1 118.2(4) . . ?
C23 C18 P1 124.3(5) . . ?
C23 C18 C19 117.5(6) . . ?
C18 C19 H19 119.7 . . ?
C18 C19 C20 120.6(7) . . ?
C20 C19 H19 119.7 . . ?
C19 C20 H20 119.5 . . ?
C21 C20 C19 121.0(7) . . ?
C21 C20 H20 119.5 . . ?
C20 C21 H21 120.7 . . ?
C20 C21 C22 118.6(7) . . ?
C22 C21 H21 120.7 . . ?
C21 C22 H22 119.8 . . ?
C23 C22 C21 120.4(7) . . ?
C23 C22 H22 119.8 . . ?
C18 C23 H23 119.0 . . ?
C22 C23 C18 122.0(7) . . ?
C22 C23 H23 119.0 . . ?
C25 C24 P1 122.3(4) . . ?
C25 C24 C29 118.3(5) . . ?
C29 C24 P1 119.4(4) . . ?
C24 C25 H25 119.6 . . ?
C26 C25 C24 120.8(6) . . ?
C26 C25 H25 119.6 . . ?
C25 C26 H26 119.1 . . ?
C27 C26 C25 121.8(7) . . ?
C27 C26 H26 119.1 . . ?
C26 C27 H27 120.6 . . ?
C26 C27 C28 118.9(6) . . ?
C28 C27 H27 120.6 . . ?
C27 C28 H28 119.4 . . ?
C27 C28 C29 121.1(7) . . ?
C29 C28 H28 119.4 . . ?
C24 C29 C28 119.1(6) . . ?
C24 C29 H29 120.5 . . ?
C28 C29 H29 120.5 . . ?
C31 C30 P1 117.4(4) . . ?
C35 C30 P1 123.3(4) . . ?
C35 C30 C31 119.0(5) . . ?
C30 C31 H31 120.1 . . ?
C30 C31 C32 119.8(6) . . ?
C32 C31 H31 120.1 . . ?
C31 C32 H32 119.9 . . ?
C33 C32 C31 120.1(6) . . ?
C33 C32 H32 119.9 . . ?
C32 C33 H33 120.1 . . ?
C32 C33 C34 119.7(6) . . ?
C34 C33 H33 120.1 . . ?
C33 C34 H34 119.5 . . ?
C33 C34 C35 121.1(7) . . ?
C35 C34 H34 119.5 . . ?
C30 C35 C34 120.2(6) . . ?
C30 C35 H35 119.9 . . ?
C34 C35 H35 119.9 . . ?

loop_
_geom_bond_atom_site_label_1
_geom_bond_atom_site_label_2
_geom_bond_distance
_geom_bond_site_symmetry_2
_geom_bond_publ_flag
Ru1 Cl1 2.4728(16) . ?
Ru1 Cl2 2.4468(12) . ?
Ru1 P1 2.2992(15) . ?
Ru1 N2 2.083(5) . ?
Ru1 N3 1.998(4) . ?
Ru1 N4 2.087(5) . ?
P1 C18 1.841(6) . ?
P1 C24 1.861(6) . ?
P1 C30 1.854(5) . ?
N1 N2 1.354(6) . ?
N1 C1 1.365(8) . ?
N1 C13 1.448(7) . ?
N2 C3 1.344(7) . ?
N3 C4 1.347(7) . ?
N3 C8 1.338(7) . ?
N4 N5 1.357(7) . ?
N4 C9 1.356(7) . ?
N5 C11 1.380(8) . ?
N5 C16 1.452(9) . ?
C1 C2 1.346(9) . ?
C1 C12 1.480(10) . ?
C2 H2 0.9300 . ?
C2 C3 1.385(8) . ?
C3 C4 1.458(8) . ?
C4 C5 1.380(8) . ?
C5 H5 0.9300 . ?
C5 C6 1.367(10) . ?
C6 H6 0.9300 . ?
C6 C7 1.396(11) . ?
C7 H7 0.9300 . ?
C7 C8 1.383(8) . ?
C8 C9 1.435(9) . ?
C9 C10 1.374(9) . ?
C10 H10 0.9300 . ?
C10 C11 1.356(10) . ?
C11 C15 1.537(10) . ?
C12 H12A 0.9600 . ?
C12 H12B 0.9600 . ?
C12 H12C 0.9600 . ?
C13 H13A 0.9700 . ?
C13 H13B 0.9700 . ?
C13 C14 1.518(10) . ?
C14 H14A 0.9600 . ?
C14 H14B 0.9600 . ?
C14 H14C 0.9600 . ?
C15 H15A 0.9600 . ?
C15 H15B 0.9600 . ?
C15 H15C 0.9600 . ?
C16 H16A 0.9700 . ?
C16 H16B 0.9700 . ?
C16 C17 1.517(10) . ?
C17 H17A 0.9600 . ?
C17 H17B 0.9600 . ?
C17 H17C 0.9600 . ?
C18 C19 1.386(8) . ?
C18 C23 1.372(8) . ?
C19 H19 0.9300 . ?
C19 C20 1.386(8) . ?
C20 H20 0.9300 . ?
C20 C21 1.365(10) . ?
C21 H21 0.9300 . ?
C21 C22 1.378(11) . ?
C22 H22 0.9300 . ?
C22 C23 1.372(10) . ?
C23 H23 0.9300 . ?
C24 C25 1.381(8) . ?
C24 C29 1.391(8) . ?
C25 H25 0.9300 . ?
C25 C26 1.359(8) . ?
C26 H26 0.9300 . ?
C26 C27 1.348(10) . ?
C27 H27 0.9300 . ?
C27 C28 1.365(10) . ?
C28 H28 0.9300 . ?
C28 C29 1.395(9) . ?
C29 H29 0.9300 . ?
C30 C31 1.388(8) . ?
C30 C35 1.375(8) . ?
C31 H31 0.9300 . ?
C31 C32 1.409(8) . ?
C32 H32 0.9300 . ?
C32 C33 1.360(10) . ?
C33 H33 0.9300 . ?
C33 C34 1.365(10) . ?
C34 H34 0.9300 . ?
C34 C35 1.386(8) . ?
C35 H35 0.9300 . ?

loop_
_geom_torsion_atom_site_label_1
_geom_torsion_atom_site_label_2
_geom_torsion_atom_site_label_3
_geom_torsion_atom_site_label_4
_geom_torsion
_geom_torsion_site_symmetry_1
_geom_torsion_site_symmetry_2
_geom_torsion_site_symmetry_3
_geom_torsion_site_symmetry_4
_geom_torsion_publ_flag
Ru1 P1 C18 C19 65.6(4) . . . . ?
Ru1 P1 C18 C23 -112.5(5) . . . . ?
Ru1 P1 C24 C25 -121.9(5) . . . . ?
Ru1 P1 C24 C29 57.1(5) . . . . ?
Ru1 P1 C30 C31 49.4(5) . . . . ?
Ru1 P1 C30 C35 -137.6(5) . . . . ?
Ru1 N2 C3 C2 -179.8(4) . . . . ?
Ru1 N2 C3 C4 -2.9(7) . . . . ?
Ru1 N3 C4 C3 -2.5(7) . . . . ?
Ru1 N3 C4 C5 174.4(5) . . . . ?
Ru1 N3 C8 C7 -172.8(4) . . . . ?
Ru1 N3 C8 C9 6.7(6) . . . . ?
Ru1 N4 N5 C11 179.3(5) . . . . ?
Ru1 N4 N5 C16 -7.6(9) . . . . ?
Ru1 N4 C9 C8 -0.2(6) . . . . ?
Ru1 N4 C9 C10 -178.9(4) . . . . ?
P1 C18 C19 C20 -178.7(4) . . . . ?
P1 C18 C23 C22 178.8(5) . . . . ?
P1 C24 C25 C26 178.4(6) . . . . ?
P1 C24 C29 C28 -179.3(6) . . . . ?
P1 C30 C31 C32 175.4(5) . . . . ?
P1 C30 C35 C34 -175.0(5) . . . . ?
N1 N2 C3 C2 -0.6(7) . . . . ?
N1 N2 C3 C4 176.3(5) . . . . ?
N1 C1 C2 C3 -0.4(7) . . . . ?
N2 N1 C1 C2 0.1(7) . . . . ?
N2 N1 C1 C12 -177.5(7) . . . . ?
N2 N1 C13 C14 92.8(7) . . . . ?
N2 C3 C4 N3 3.5(8) . . . . ?
N2 C3 C4 C5 -173.2(6) . . . . ?
N3 C4 C5 C6 -3.7(10) . . . . ?
N3 C8 C9 N4 -4.0(7) . . . . ?
N3 C8 C9 C10 174.4(6) . . . . ?
N4 N5 C11 C10 -0.2(8) . . . . ?
N4 N5 C11 C15 179.2(6) . . . . ?
N4 N5 C16 C17 -94.8(8) . . . . ?
N4 C9 C10 C11 -0.9(7) . . . . ?
N5 N4 C9 C8 179.5(5) . . . . ?
N5 N4 C9 C10 0.8(7) . . . . ?
C1 N1 N2 Ru1 179.2(5) . . . . ?
C1 N1 N2 C3 0.3(7) . . . . ?
C1 N1 C13 C14 -87.8(9) . . . . ?
C1 C2 C3 N2 0.7(7) . . . . ?
C1 C2 C3 C4 -175.5(7) . . . . ?
C2 C3 C4 N3 179.4(6) . . . . ?
C2 C3 C4 C5 2.8(12) . . . . ?
C3 C4 C5 C6 172.7(6) . . . . ?
C4 N3 C8 C7 -2.2(8) . . . . ?
C4 N3 C8 C9 177.3(5) . . . . ?
C4 C5 C6 C7 2.1(11) . . . . ?
C5 C6 C7 C8 -0.7(10) . . . . ?
C6 C7 C8 N3 0.7(9) . . . . ?
C6 C7 C8 C9 -178.7(6) . . . . ?
C7 C8 C9 N4 175.5(6) . . . . ?
C7 C8 C9 C10 -6.1(11) . . . . ?
C8 N3 C4 C3 -173.1(5) . . . . ?
C8 N3 C4 C5 3.8(9) . . . . ?
C8 C9 C10 C11 -179.3(6) . . . . ?
C9 N4 N5 C11 -0.4(6) . . . . ?
C9 N4 N5 C16 172.7(5) . . . . ?
C9 C10 C11 N5 0.6(8) . . . . ?
C9 C10 C11 C15 -178.6(8) . . . . ?
C11 N5 C16 C17 76.8(9) . . . . ?
C12 C1 C2 C3 176.8(8) . . . . ?
C13 N1 N2 Ru1 -1.4(9) . . . . ?
C13 N1 N2 C3 179.8(5) . . . . ?
C13 N1 C1 C2 -179.3(6) . . . . ?
C13 N1 C1 C12 3.1(11) . . . . ?
C16 N5 C11 C10 -172.5(6) . . . . ?
C16 N5 C11 C15 6.9(11) . . . . ?
C18 P1 C24 C25 111.1(5) . . . . ?
C18 P1 C24 C29 -69.9(5) . . . . ?
C18 P1 C30 C31 176.1(5) . . . . ?
C18 P1 C30 C35 -11.0(6) . . . . ?
C18 C19 C20 C21 -0.8(9) . . . . ?
C19 C18 C23 C22 0.7(9) . . . . ?
C19 C20 C21 C22 1.9(10) . . . . ?
C20 C21 C22 C23 -1.8(11) . . . . ?
C21 C22 C23 C18 0.4(11) . . . . ?
C23 C18 C19 C20 -0.5(8) . . . . ?
C24 P1 C18 C19 -166.2(4) . . . . ?
C24 P1 C18 C23 15.7(5) . . . . ?
C24 P1 C30 C31 -78.1(5) . . . . ?
C24 P1 C30 C35 94.8(6) . . . . ?
C24 C25 C26 C27 0.9(12) . . . . ?
C25 C24 C29 C28 -0.3(10) . . . . ?
C25 C26 C27 C28 -0.2(12) . . . . ?
C26 C27 C28 C29 -0.7(12) . . . . ?
C27 C28 C29 C24 1.0(12) . . . . ?
C29 C24 C25 C26 -0.7(10) . . . . ?
C30 P1 C18 C19 -62.7(5) . . . . ?
C30 P1 C18 C23 119.2(5) . . . . ?
C30 P1 C24 C25 6.1(6) . . . . ?
C30 P1 C24 C29 -174.9(5) . . . . ?
C30 C31 C32 C33 -0.9(11) . . . . ?
C31 C30 C35 C34 -2.1(10) . . . . ?
C31 C32 C33 C34 -0.4(12) . . . . ?
C32 C33 C34 C35 0.5(13) . . . . ?
C33 C34 C35 C30 0.8(12) . . . . ?
C35 C30 C31 C32 2.2(10) . . . . ?
